data_4129209
loop_
_publ_author_name
'Mao, Lingling'
'Teicher, Samuel M. L.'
'Stoumpos, Constantinos C.'
'Kennard, Rhys M.'
'DeCrescent, Ryan A.'
'Wu, Guang'
'Schuller, Jon A.'
'Chabinyc, Michael L.'
'Cheetham, Anthony K.'
'Seshadri, Ram'

_publ_section_title
;
 Chemical and Structural Diversity of Hybrid Layered Double Perovskite
 Halides.
;
_journal_name_full 'Journal of the American Chemical Society'
_journal_paper_doi 10.1021/jacs.9b09945
_journal_year 2019
_chemical_formula_moiety 'Ag Bi Br8, 2(C6 H20 N2)'
_chemical_formula_sum 'C12 H40 Ag Bi Br8 N4'
_chemical_formula_weight 1196.61
_space_group_crystal_system monoclinic
_space_group_IT_number 12
_space_group_name_Hall '-C 2y'
_space_group_name_H-M_alt 'C 1 2/m 1'
_atom_sites_solution_hydrogens geom
_atom_sites_solution_primary dual
_audit_creation_date 2019-08-20
_audit_creation_method
;
Olex2 1.2
(compiled 2018.05.29 svn.r3508 for OlexSys, GUI svn.r5506)
;
_cell_angle_alpha 90
_cell_angle_beta 90.045(9)
_cell_angle_gamma 90
_cell_formula_units_Z 2
_cell_length_a 24.503(7)
_cell_length_b 7.964(2)
_cell_length_c 8.384(2)
_cell_measurement_reflns_used 1353
_cell_measurement_temperature 293
_cell_measurement_theta_max 23.14
_cell_measurement_theta_min 2.43
_cell_volume 1636.1(7)
_computing_molecular_graphics 'Olex2 (Dolomanov et al., 2009)'
_computing_publication_material 'Olex2 (Dolomanov et al., 2009)'
_computing_structure_refinement 'XL (Sheldrick, 2008)'
_computing_structure_solution 'XT (Sheldrick, 2015)'
_diffrn_ambient_temperature 293
_diffrn_measured_fraction_theta_full 0.972
_diffrn_measured_fraction_theta_max 0.971
_diffrn_measurement_device_type 'Bruker APEX-II CCD'
_diffrn_measurement_method '\f and \w scans'
_diffrn_radiation_type MoK\a
_diffrn_radiation_wavelength 0.71073
_diffrn_reflns_av_R_equivalents 0.0568
_diffrn_reflns_av_unetI/netI 0.0942
_diffrn_reflns_Laue_measured_fraction_full 0.972
_diffrn_reflns_Laue_measured_fraction_max 0.971
_diffrn_reflns_limit_h_max 30
_diffrn_reflns_limit_h_min -30
_diffrn_reflns_limit_k_max 9
_diffrn_reflns_limit_k_min -8
_diffrn_reflns_limit_l_max 8
_diffrn_reflns_limit_l_min -10
_diffrn_reflns_number 5285
_diffrn_reflns_point_group_measured_fraction_full 0.972
_diffrn_reflns_point_group_measured_fraction_max 0.971
_diffrn_reflns_theta_full 25.242
_diffrn_reflns_theta_max 26.468
_diffrn_reflns_theta_min 1.662
_diffrn_standards_number 0
_exptl_absorpt_coefficient_mu 15.746
_exptl_absorpt_correction_type none
_exptl_crystal_colour yellow
_exptl_crystal_density_diffrn 2.429
_exptl_crystal_description plate
_exptl_crystal_F_000 1100
_refine_diff_density_max 1.339
_refine_diff_density_min -2.038
_refine_diff_density_rms 0.310
_refine_ls_extinction_method none
_refine_ls_goodness_of_fit_ref 1.125
_refine_ls_hydrogen_treatment constr
_refine_ls_matrix_type full
_refine_ls_number_parameters 52
_refine_ls_number_reflns 1769
_refine_ls_number_restraints 10
_refine_ls_restrained_S_all 1.123
_refine_ls_R_factor_all 0.1389
_refine_ls_R_factor_gt 0.0961
_refine_ls_shift/su_max 0.148
_refine_ls_shift/su_mean 0.007
_refine_ls_structure_factor_coef Fsqd
_refine_ls_weighting_details 'w=1/[\s^2^(Fo^2^)+(0.0866P)^2^+146.4895P] where P=(Fo^2^+2Fc^2^)/3'
_refine_ls_weighting_scheme calc
_refine_ls_wR_factor_gt 0.2679
_refine_ls_wR_factor_ref 0.2822
_reflns_Friedel_coverage 0.000
_reflns_number_gt 1114
_reflns_number_total 1769
_reflns_threshold_expression 'I > 2\s(I)'
_cod_data_source_file ja9b09945_si_003.cif
_cod_data_source_block c2m
_cod_original_cell_volume 1636.0(8)
_cod_database_code 4129209
_shelx_shelxl_version_number 2014/7
_shelx_space_group_comment
;
The symmetry employed for this shelxl refinement is uniquely defined
by the following loop, which should always be used as a source of
symmetry information in preference to the above space-group names.
They are only intended as comments.
;
_olex2_refinement_description
;
1. Fixed Uiso
 At 1.2 times of:
  All C(H,H) groups, All N(H,H,H) groups
 At 1.5 times of:
  All C(H,H,H) groups
2. Restrained distances
 N2-C4
 1.5 with sigma of 0.02
 N1-C1 = C1-C2
 1.5 with sigma of 0.02
 C1-C2 = C2-C3
 1.5 with sigma of 0.02
 N2-C4 = C4-C5
 1.5 with sigma of 0.02
 N1-C2
 2.861 with sigma of 0.04
 C1-C3
 2.861 with sigma of 0.04
 N2-C5
 2.457 with sigma of 0.04
3. Uiso/Uaniso restraints and constraints
Uiso(N1) = Uiso(C1) = Uiso(C3)
Uiso(N1) = Uiso(C1) = Uiso(C2) = Uiso(C3)
Uiso(N2) = Uiso(C4) = Uiso(C5)
Uiso(N2) = Uiso(C4) = Uiso(C5) = Uiso(C6) = Uiso(C6) = Uiso(C6) = Uiso(C6) =
Uiso(C6)
4. Others
 Fixed Sof: H1A(0.5) H1B(0.5) H1C(0.5) H1D(0.5) H1E(0.5) H3A(0.5) H3B(0.5)
 H3C(0.5) H5A(0.5) H5B(0.5) H2A(0.5) H2B(0.5) H2C(0.5) H2D(0.5) H2E(0.5)
 H4A(0.5) H4B(0.5) H6A(0.5) H6B(0.5) H6C(0.5)
5.a Secondary CH2 refined with riding coordinates:
 C1(H1D,H1E), C5(H5A,H5B), C2(H2A,H2B), C4(H4A,H4B)
5.b Idealised Me refined as rotating group:
 N1(H1A,H1B,H1C), C3(H3A,H3B,H3C), N2(H2C,H2D,H2E), C6(H6A,H6B,H6C)
;
_olex2_submission_special_instructions 'No special instructions were received'

loop_
_space_group_symop_operation_xyz
'x, y, z'
'-x, y, -z'
'x+1/2, y+1/2, z'
'-x+1/2, y+1/2, -z'
'-x, -y, -z'
'x, -y, z'
'-x+1/2, -y+1/2, -z'
'x+1/2, -y+1/2, z'

loop_
_atom_site_label
_atom_site_type_symbol
_atom_site_fract_x
_atom_site_fract_y
_atom_site_fract_z
_atom_site_U_iso_or_equiv
_atom_site_adp_type
_atom_site_occupancy
_atom_site_site_symmetry_order
_atom_site_calc_flag
_atom_site_refinement_flags_posn
_atom_site_refinement_flags_adp
_atom_site_refinement_flags_occupancy
_atom_site_disorder_assembly
_atom_site_disorder_group
Bi01 Bi 0.5000 0.5000 0.5000 0.0559(7) Uani 1 4 d S T P . .
Ag02 Ag 0.5000 1.0000 1.0000 0.0454(9) Uani 1 4 d S T P . .
Br00 Br 0.48334(15) 0.7478(4) 0.7390(4) 0.0811(11) Uani 1 1 d . . . . .
Br1 Br 0.3878(2) 0.5000 0.4293(6) 0.0896(15) Uani 1 2 d S T P . .
Br2 Br 0.6068(2) 1.0000 0.9477(6) 0.0925(16) Uani 1 2 d S T P . .
N1 N 0.410(2) 0.5000 1.058(8) 0.194(18) Uiso 1 2 d DS T P . .
H1A H 0.4417 0.4907 1.0043 0.233 Uiso 0.5 1 calc GR . . A -1
H1B H 0.4058 0.4117 1.1259 0.233 Uiso 0.5 1 calc GR . . A -1
H1C H 0.4092 0.5976 1.1143 0.233 Uiso 0.5 1 calc GR . . A -1
C1 C 0.363(2) 0.5000 0.942(8) 0.194(18) Uiso 1 2 d DS T P . .
H1D H 0.3715 0.4014 0.8738 0.233 Uiso 0.5 1 calc R . . . .
H1E H 0.3715 0.5986 0.8738 0.233 Uiso 0.5 1 calc R . . . .
C3 C 0.252(3) 0.5000 0.851(10) 0.194(18) Uiso 1 2 d DS T P . .
H3A H 0.2561 0.4249 0.7591 0.291 Uiso 0.5 1 calc GR . . B -1
H3B H 0.2440 0.6141 0.8129 0.291 Uiso 0.5 1 calc GR . . B -1
H3C H 0.2210 0.4609 0.9163 0.291 Uiso 0.5 1 calc GR . . B -1
C5 C 0.325(2) 1.0000 0.613(6) 0.125(10) Uiso 1 2 d DS T P . .
H5A H 0.3408 0.9009 0.6676 0.150 Uiso 0.5 1 calc R . . . .
H5B H 0.3408 1.0991 0.6676 0.150 Uiso 0.5 1 calc R . . . .
C2 C 0.302(2) 0.5000 0.948(8) 0.194(18) Uiso 1 2 d DS T P . .
H2A H 0.2957 0.4018 1.0176 0.233 Uiso 0.5 1 calc R . . . .
H2B H 0.2957 0.5982 1.0176 0.233 Uiso 0.5 1 calc R . . . .
N2 N 0.4111(16) 1.0000 0.466(6) 0.125(10) Uiso 1 2 d DS T P . .
H2C H 0.4211 0.9348 0.5505 0.150 Uiso 0.5 1 calc GR . . C -1
H2D H 0.4231 1.1069 0.4821 0.150 Uiso 0.5 1 calc GR . . C -1
H2E H 0.4262 0.9583 0.3752 0.150 Uiso 0.5 1 calc GR . . C -1
C4 C 0.3502(17) 1.0000 0.451(6) 0.125(10) Uiso 1 2 d DS T P . .
H4A H 0.3382 1.1007 0.3914 0.150 Uiso 0.5 1 calc R . . . .
H4B H 0.3382 0.8993 0.3914 0.150 Uiso 0.5 1 calc R . . . .
C6 C 0.277(3) 1.0000 0.652(8) 0.125(10) Uiso 1 2 d S T P . .
H6A H 0.2556 1.0601 0.5720 0.188 Uiso 0.5 1 calc GR . . D -1
H6B H 0.2732 1.0559 0.7559 0.188 Uiso 0.5 1 calc GR . . D -1
H6C H 0.2640 0.8840 0.6606 0.188 Uiso 0.5 1 calc GR . . D -1

loop_
_atom_site_aniso_label
_atom_site_aniso_U_11
_atom_site_aniso_U_22
_atom_site_aniso_U_33
_atom_site_aniso_U_23
_atom_site_aniso_U_13
_atom_site_aniso_U_12
Bi01 0.0874(16) 0.0447(11) 0.0357(10) 0.000 -0.0040(9) 0.000
Ag02 0.051(2) 0.0469(19) 0.0380(18) 0.000 0.0008(15) 0.000
Br00 0.108(3) 0.0628(18) 0.072(2) -0.0317(14) 0.0070(18) -0.0108(18)
Br1 0.072(3) 0.133(4) 0.064(3) 0.000 0.001(2) 0.000
Br2 0.069(3) 0.136(5) 0.073(3) 0.000 -0.004(2) 0.000

loop_
_atom_type_symbol
_atom_type_description
_atom_type_scat_dispersion_real
_atom_type_scat_dispersion_imag
_atom_type_scat_source
C C 0.0033 0.0016 'International Tables Vol C Tables 4.2.6.8 and 6.1.1.4'
H H 0.0000 0.0000 'International Tables Vol C Tables 4.2.6.8 and 6.1.1.4'
Ag Ag -0.8971 1.1015 'International Tables Vol C Tables 4.2.6.8 and 6.1.1.4'
Bi Bi -4.1077 10.2566 'International Tables Vol C Tables 4.2.6.8 and 6.1.1.4'
Br Br -0.2901 2.4595 'International Tables Vol C Tables 4.2.6.8 and 6.1.1.4'
N N 0.0061 0.0033 'International Tables Vol C Tables 4.2.6.8 and 6.1.1.4'

loop_
_geom_angle_atom_site_label_1
_geom_angle_atom_site_label_2
_geom_angle_atom_site_label_3
_geom_angle
_geom_angle_site_symmetry_1
_geom_angle_site_symmetry_3
Br00 Bi01 Br00 180.0 . 5_666
Br00 Bi01 Br00 180.0 2_656 6_565
Br00 Bi01 Br00 87.97(14) . 6_565
Br00 Bi01 Br00 92.03(14) . 2_656
Br00 Bi01 Br00 87.97(14) 5_666 2_656
Br00 Bi01 Br00 92.03(14) 5_666 6_565
Br1 Bi01 Br00 90.44(10) 5_666 2_656
Br1 Bi01 Br00 89.56(10) 5_666 6_565
Br1 Bi01 Br00 90.44(10) 5_666 5_666
Br1 Bi01 Br00 89.56(10) . 2_656
Br1 Bi01 Br00 90.44(10) . 6_565
Br1 Bi01 Br00 89.56(10) 5_666 .
Br1 Bi01 Br00 89.56(10) . 5_666
Br1 Bi01 Br00 90.44(10) . .
Br1 Bi01 Br1 180.0 5_666 .
Br00 Ag02 Br00 95.89(14) 5_677 6_575
Br00 Ag02 Br00 84.11(14) 5_677 2_657
Br00 Ag02 Br00 95.88(14) . 2_657
Br00 Ag02 Br00 180.0 . 5_677
Br00 Ag02 Br00 84.12(14) . 6_575
Br00 Ag02 Br00 180.0 2_657 6_575
Br2 Ag02 Br00 89.25(10) 5_677 .
Br2 Ag02 Br00 89.24(10) . 5_677
Br2 Ag02 Br00 90.76(10) . 6_575
Br2 Ag02 Br00 90.76(10) 5_677 2_657
Br2 Ag02 Br00 89.24(10) 5_677 6_575
Br2 Ag02 Br00 89.24(10) . 2_657
Br2 Ag02 Br00 90.76(10) 5_677 5_677
Br2 Ag02 Br00 90.75(10) . .
Br2 Ag02 Br2 180.0 5_677 .
Bi01 Br00 Ag02 163.79(14) . .
N1 C1 C2 137(4) . .
C6 C5 C4 130(6) . .
C3 C2 C1 145(5) . .
C5 C4 N2 110(3) . .

loop_
_geom_bond_atom_site_label_1
_geom_bond_atom_site_label_2
_geom_bond_distance
_geom_bond_site_symmetry_2
Bi01 Br00 2.842(3) .
Bi01 Br00 2.842(3) 6_565
Bi01 Br00 2.842(3) 5_666
Bi01 Br00 2.842(3) 2_656
Bi01 Br1 2.811(5) .
Bi01 Br1 2.811(5) 5_666
Ag02 Br00 2.998(3) 6_575
Ag02 Br00 2.998(3) 2_657
Ag02 Br00 2.998(3) 5_677
Ag02 Br00 2.998(3) .
Ag02 Br2 2.654(5) .
Ag02 Br2 2.654(5) 5_677
N1 C1 1.49(2) .
C1 C2 1.497(14) .
C3 C2 1.487(19) .
C5 C4 1.50(2) .
C5 C6 1.22(7) .
N2 C4 1.498(14) .
